data_7235666
loop_
_publ_author_name
'He, Hongming'
'Sun, Fuxing'
'Zhao, Nian'
'Yuan, Rongrong'
'Zhu, Guangshan'

_publ_section_title
;
 Three novel zinc(ii) metal--organic frameworks based on three tetrazolate
 ligands: synthesis, structures and photoluminescence
;
_journal_issue 41
_journal_name_full 'RSC Adv.'
_journal_page_first 21535
_journal_paper_doi 10.1039/C4RA02872D
_journal_volume 4
_journal_year 2014
_chemical_formula_moiety 'C7 H3 N9 O2 Zn, 0.5(O2)'
_chemical_formula_sum 'C7 H3 N9 O3 Zn'
_chemical_formula_weight 326.57
_space_group_IT_number 14
_space_group_name_Hall '-P 2ybc'
_space_group_name_H-M_alt 'P 1 21/c 1'
_symmetry_cell_setting monoclinic
_symmetry_space_group_name_H-M 'P 1 21/c 1'
_atom_sites_solution_hydrogens geom
_atom_sites_solution_primary direct
_atom_sites_solution_secondary difmap
_audit_creation_method SHELXL-97
_cell_angle_alpha 90.00
_cell_angle_beta 92.4720(10)
_cell_angle_gamma 90.00
_cell_formula_units_Z 4
_cell_length_a 11.9967(11)
_cell_length_b 13.2295(12)
_cell_length_c 7.0045(7)
_cell_measurement_reflns_used 3000
_cell_measurement_temperature 293(2)
_cell_measurement_theta_max 28.29
_cell_measurement_theta_min 2.29
_cell_volume 1110.65(18)
_computing_cell_refinement 'Bruker SMART'
_computing_data_collection 'Bruker SMART'
_computing_data_reduction 'Bruker SAINT'
_computing_molecular_graphics 'Bruker SHELXTL'
_computing_publication_material 'Bruker SHELXTL'
_computing_structure_refinement 'SHELXL-97 (Sheldrick, 1997)'
_computing_structure_solution 'SHELXS-97 (Sheldrick, 1990)'
_diffrn_ambient_temperature 293(2)
_diffrn_measured_fraction_theta_full 0.974
_diffrn_measured_fraction_theta_max 0.974
_diffrn_measurement_device_type 'CCD area detector'
_diffrn_measurement_method 'phi and omega scans'
_diffrn_radiation_monochromator graphite
_diffrn_radiation_source 'fine-focus sealed tube'
_diffrn_radiation_type MoK\a
_diffrn_radiation_wavelength 0.71073
_diffrn_reflns_av_R_equivalents 0.0198
_diffrn_reflns_av_sigmaI/netI 0.0247
_diffrn_reflns_limit_h_max 15
_diffrn_reflns_limit_h_min -15
_diffrn_reflns_limit_k_max 17
_diffrn_reflns_limit_k_min -12
_diffrn_reflns_limit_l_max 7
_diffrn_reflns_limit_l_min -9
_diffrn_reflns_number 6857
_diffrn_reflns_theta_full 28.38
_diffrn_reflns_theta_max 28.38
_diffrn_reflns_theta_min 1.70
_exptl_absorpt_coefficient_mu 2.239
_exptl_absorpt_correction_T_max 0.7300
_exptl_absorpt_correction_T_min 0.6045
_exptl_absorpt_correction_type empirical
_exptl_absorpt_process_details SADABS
_exptl_crystal_colour YELLOW
_exptl_crystal_density_diffrn 1.953
_exptl_crystal_density_method 'not measured'
_exptl_crystal_description BLOCK
_exptl_crystal_F_000 648
_exptl_crystal_size_max 0.25
_exptl_crystal_size_mid 0.20
_exptl_crystal_size_min 0.15
_refine_diff_density_max 0.664
_refine_diff_density_min -0.860
_refine_diff_density_rms 0.106
_refine_ls_extinction_method none
_refine_ls_goodness_of_fit_ref 1.085
_refine_ls_hydrogen_treatment mixed
_refine_ls_matrix_type full
_refine_ls_number_parameters 181
_refine_ls_number_reflns 2712
_refine_ls_number_restraints 0
_refine_ls_restrained_S_all 1.085
_refine_ls_R_factor_all 0.0464
_refine_ls_R_factor_gt 0.0375
_refine_ls_shift/su_max 0.001
_refine_ls_shift/su_mean 0.000
_refine_ls_structure_factor_coef Fsqd
_refine_ls_weighting_details 'calc w=1/[\s^2^(Fo^2^)+(0.0698P)^2^+1.3104P] where P=(Fo^2^+2Fc^2^)/3'
_refine_ls_weighting_scheme calc
_refine_ls_wR_factor_gt 0.1169
_refine_ls_wR_factor_ref 0.1235
_reflns_number_gt 2241
_reflns_number_total 2712
_reflns_threshold_expression >2sigma(I)
_cod_data_source_file c4ra02872d2.cif
_cod_data_source_block a
_cod_depositor_comments
;
The following automatic conversions were performed:

data item '_symmetry_cell_setting' value 'Monoclinic' was changed to
'monoclinic' in accordance with the
/home/saulius/struct/COD-crude-data/automatic-downloads/DataCite-retrospective/RSC/depositions/lib/dictionaries/cif_core.dic
dictionary named 'cif_core.dic' version 2.4.2 last updated on
2011-04-26.

Automatic conversion script
Id: cif_fix_values 6909 2019-04-08 15:41:33Z antanas 
;
_cod_original_sg_symbol_H-M P21/c
_cod_database_code 7235666

loop_
_symmetry_equiv_pos_as_xyz
'x, y, z'
'-x, y+1/2, -z+1/2'
'-x, -y, -z'
'x, -y-1/2, z-1/2'

loop_
_atom_site_label
_atom_site_type_symbol
_atom_site_fract_x
_atom_site_fract_y
_atom_site_fract_z
_atom_site_U_iso_or_equiv
_atom_site_adp_type
_atom_site_occupancy
_atom_site_symmetry_multiplicity
_atom_site_calc_flag
_atom_site_refinement_flags
C1 C -0.3206(2) 0.2290(2) -0.0927(4) 0.0192(5) Uani 1 1 d .
C2 C -0.2144(2) 0.2569(2) -0.0233(4) 0.0203(5) Uani 1 1 d .
H2 H -0.1970 0.3246 -0.0026 0.024 Uiso 1 1 calc R
C3 C -0.1354(2) 0.1827(2) 0.0144(4) 0.0202(5) Uani 1 1 d .
C4 C -0.0202(2) 0.2036(2) 0.0804(4) 0.0219(6) Uani 1 1 d .
C5 C 0.1651(3) -0.0826(2) 0.0188(5) 0.0264(6) Uani 1 1 d .
H5 H 0.1125 -0.0324 -0.0084 0.032 Uiso 1 1 calc R
C6 C 0.3427(2) -0.1275(2) 0.1246(4) 0.0222(6) Uani 1 1 d .
H6 H 0.4131 -0.1087 0.1728 0.027 Uiso 1 1 calc R
C7 C 0.5944(2) 0.1954(2) 0.3569(4) 0.0204(5) Uani 1 1 d .
N4 N 0.0242(2) 0.2938(2) 0.1178(5) 0.0351(7) Uani 1 1 d .
N3 N 0.1311(2) 0.2757(2) 0.1649(5) 0.0342(6) Uani 1 1 d .
N2 N 0.1483(2) 0.17823(19) 0.1558(4) 0.0270(6) Uani 1 1 d .
N1 N 0.0550(2) 0.1303(2) 0.1042(4) 0.0314(6) Uani 1 1 d .
N5 N 0.2663(2) -0.05538(19) 0.0882(4) 0.0243(5) Uani 1 1 d .
N6 N 0.4907(2) 0.21735(19) 0.2968(4) 0.0260(5) Uani 1 1 d .
N7 N 0.4453(2) 0.1268(2) 0.2593(4) 0.0286(6) Uani 1 1 d .
N8 N 0.5177(2) 0.0540(2) 0.2930(5) 0.0354(7) Uani 1 1 d .
N9 N 0.6135(2) 0.09611(19) 0.3559(5) 0.0310(6) Uani 1 1 d .
O1 O 0.3199(2) 0.1393(2) -0.1155(4) 0.0427(6) Uani 1 1 d .
O2 O 0.2489(2) 0.0490(2) 0.4565(4) 0.0437(6) Uani 1 1 d .
O3 O 0.0558(6) 0.5050(6) 0.0547(13) 0.173(3) Uani 1 1 d .
Zn1 Zn 0.28874(3) 0.09276(2) 0.17125(6) 0.02631(15) Uani 1 1 d .

loop_
_atom_site_aniso_label
_atom_site_aniso_U_11
_atom_site_aniso_U_22
_atom_site_aniso_U_33
_atom_site_aniso_U_23
_atom_site_aniso_U_13
_atom_site_aniso_U_12
C1 0.0156(13) 0.0184(13) 0.0234(13) -0.0001(10) -0.0024(10) 0.0023(10)
C2 0.0165(13) 0.0174(13) 0.0268(13) -0.0014(10) -0.0023(10) 0.0009(10)
C3 0.0138(12) 0.0187(13) 0.0275(14) -0.0018(11) -0.0038(10) 0.0006(10)
C4 0.0151(13) 0.0196(13) 0.0303(14) -0.0013(11) -0.0055(10) 0.0025(10)
C5 0.0173(14) 0.0198(14) 0.0416(17) -0.0018(12) -0.0065(12) 0.0034(10)
C6 0.0144(13) 0.0211(13) 0.0309(15) -0.0006(11) -0.0038(10) 0.0001(10)
C7 0.0147(12) 0.0194(13) 0.0267(14) 0.0006(10) -0.0033(10) -0.0012(10)
N4 0.0187(13) 0.0219(13) 0.0638(19) -0.0083(13) -0.0098(12) 0.0012(10)
N3 0.0182(13) 0.0241(14) 0.0591(18) -0.0072(12) -0.0096(12) 0.0006(10)
N2 0.0181(12) 0.0223(12) 0.0396(14) 0.0002(11) -0.0103(10) 0.0014(10)
N1 0.0173(12) 0.0223(13) 0.0535(17) -0.0019(12) -0.0115(11) 0.0029(10)
N5 0.0184(12) 0.0176(11) 0.0361(14) -0.0020(10) -0.0056(10) 0.0010(9)
N6 0.0159(11) 0.0217(12) 0.0396(14) -0.0029(10) -0.0073(10) -0.0015(9)
N7 0.0182(12) 0.0220(12) 0.0446(15) -0.0011(11) -0.0103(11) -0.0036(10)
N8 0.0224(14) 0.0220(13) 0.0602(19) 0.0009(13) -0.0154(12) -0.0044(11)
N9 0.0192(13) 0.0212(13) 0.0514(17) 0.0004(11) -0.0126(11) -0.0031(9)
O1 0.0342(14) 0.0472(16) 0.0460(15) 0.0129(12) -0.0057(11) -0.0066(12)
O2 0.0487(16) 0.0418(15) 0.0401(14) 0.0027(12) -0.0039(12) 0.0146(13)
O3 0.115(5) 0.128(6) 0.278(10) 0.017(6) 0.021(6) 0.023(5)
Zn1 0.0140(2) 0.0170(2) 0.0470(3) -0.00202(14) -0.00937(15) -0.00018(12)

loop_
_atom_type_symbol
_atom_type_description
_atom_type_scat_dispersion_real
_atom_type_scat_dispersion_imag
_atom_type_scat_source
C C 0.0033 0.0016 'International Tables Vol C Tables 4.2.6.8 and 6.1.1.4'
H H 0.0000 0.0000 'International Tables Vol C Tables 4.2.6.8 and 6.1.1.4'
N N 0.0061 0.0033 'International Tables Vol C Tables 4.2.6.8 and 6.1.1.4'
O O 0.0106 0.0060 'International Tables Vol C Tables 4.2.6.8 and 6.1.1.4'
Zn Zn 0.2839 1.4301 'International Tables Vol C Tables 4.2.6.8 and 6.1.1.4'

loop_
_geom_angle_atom_site_label_1
_geom_angle_atom_site_label_2
_geom_angle_atom_site_label_3
_geom_angle
_geom_angle_site_symmetry_1
_geom_angle_site_symmetry_3
C6 C1 C2 118.6(3) 3 .
C6 C1 C7 119.8(2) 3 4_465
C2 C1 C7 121.4(3) . 4_465
C3 C2 C1 119.2(3) . .
C3 C2 H2 120.4 . .
C1 C2 H2 120.4 . .
C2 C3 C5 118.5(3) . 3
C2 C3 C4 123.9(3) . .
C5 C3 C4 117.6(3) 3 .
N4 C4 N1 111.5(3) . .
N4 C4 C3 126.5(3) . .
N1 C4 C3 121.9(3) . .
N5 C5 C3 122.6(3) . 3
N5 C5 H5 118.7 . .
C3 C5 H5 118.7 3 .
N5 C6 C1 122.3(3) . 3
N5 C6 H6 118.9 . .
C1 C6 H6 118.9 3 .
N6 C7 N9 111.8(3) . .
N6 C7 C1 124.2(3) . 4_666
N9 C7 C1 123.9(3) . 4_666
C4 N4 N3 105.1(3) . .
N2 N3 N4 108.5(3) . .
N3 N2 N1 110.6(2) . .
N3 N2 Zn1 132.8(2) . .
N1 N2 Zn1 116.0(2) . .
N2 N1 C4 104.2(3) . .
C5 N5 C6 118.8(3) . .
C5 N5 Zn1 117.7(2) . .
C6 N5 Zn1 122.9(2) . .
C7 N6 N7 103.6(2) . .
N8 N7 N6 111.1(2) . .
N8 N7 Zn1 119.7(2) . .
N6 N7 Zn1 129.1(2) . .
N7 N8 N9 107.9(3) . .
C7 N9 N8 105.5(3) . .
N7 Zn1 N2 131.05(11) . .
N7 Zn1 N5 114.25(11) . .
N2 Zn1 N5 114.68(10) . .
N7 Zn1 O1 91.41(11) . .
N2 Zn1 O1 88.17(11) . .
N5 Zn1 O1 91.99(11) . .
N7 Zn1 O2 91.00(12) . .
N2 Zn1 O2 88.98(11) . .
N5 Zn1 O2 88.55(11) . .
O1 Zn1 O2 177.06(10) . .

loop_
_geom_bond_atom_site_label_1
_geom_bond_atom_site_label_2
_geom_bond_distance
_geom_bond_site_symmetry_2
C1 C6 1.386(4) 3
C1 C2 1.393(4) .
C1 C7 1.460(4) 4_465
C2 C3 1.382(4) .
C2 H2 0.9300 .
C3 C5 1.389(4) 3
C3 C4 1.465(4) .
C4 N4 1.329(4) .
C4 N1 1.330(4) .
C5 N5 1.337(4) .
C5 C3 1.389(4) 3
C5 H5 0.9300 .
C6 N5 1.340(4) .
C6 C1 1.386(4) 3
C6 H6 0.9300 .
C7 N6 1.328(4) .
C7 N9 1.334(4) .
C7 C1 1.460(4) 4_666
N4 N3 1.332(4) .
N3 N2 1.308(4) .
N2 N1 1.324(4) .
N2 Zn1 2.028(3) .
N5 Zn1 2.059(3) .
N6 N7 1.338(4) .
N7 N8 1.312(4) .
N7 Zn1 2.002(3) .
N8 N9 1.335(4) .
O1 Zn1 2.149(3) .
O2 Zn1 2.154(3) .
O3 O3 1.520(15) 3_565

loop_
_geom_torsion_atom_site_label_1
_geom_torsion_atom_site_label_2
_geom_torsion_atom_site_label_3
_geom_torsion_atom_site_label_4
_geom_torsion
_geom_torsion_site_symmetry_1
_geom_torsion_site_symmetry_4
C6 C1 C2 C3 -1.0(4) 3 .
C7 C1 C2 C3 -177.2(3) 4_465 .
C1 C2 C3 C5 0.1(4) . 3
C1 C2 C3 C4 177.5(3) . .
C2 C3 C4 N4 1.8(5) . .
C5 C3 C4 N4 179.3(3) 3 .
C2 C3 C4 N1 -176.0(3) . .
C5 C3 C4 N1 1.5(4) 3 .
N1 C4 N4 N3 0.6(4) . .
C3 C4 N4 N3 -177.4(3) . .
C4 N4 N3 N2 -0.2(4) . .
N4 N3 N2 N1 -0.2(4) . .
N4 N3 N2 Zn1 170.6(2) . .
N3 N2 N1 C4 0.5(4) . .
Zn1 N2 N1 C4 -172.0(2) . .
N4 C4 N1 N2 -0.7(4) . .
C3 C4 N1 N2 177.4(3) . .
C3 C5 N5 C6 1.0(5) 3 .
C3 C5 N5 Zn1 -170.0(2) 3 .
C1 C6 N5 C5 0.0(5) 3 .
C1 C6 N5 Zn1 170.5(2) 3 .
N9 C7 N6 N7 0.4(4) . .
C1 C7 N6 N7 177.0(3) 4_666 .
C7 N6 N7 N8 -0.6(4) . .
C7 N6 N7 Zn1 177.5(2) . .
N6 N7 N8 N9 0.5(4) . .
Zn1 N7 N8 N9 -177.8(2) . .
N6 C7 N9 N8 -0.1(4) . .
C1 C7 N9 N8 -176.8(3) 4_666 .
N7 N8 N9 C7 -0.2(4) . .
N8 N7 Zn1 N2 166.1(2) . .
N6 N7 Zn1 N2 -11.8(4) . .
N8 N7 Zn1 N5 -12.3(3) . .
N6 N7 Zn1 N5 169.8(3) . .
N8 N7 Zn1 O1 -105.1(3) . .
N6 N7 Zn1 O1 77.0(3) . .
N8 N7 Zn1 O2 76.6(3) . .
N6 N7 Zn1 O2 -101.3(3) . .
N3 N2 Zn1 N7 14.6(4) . .
N1 N2 Zn1 N7 -174.9(2) . .
N3 N2 Zn1 N5 -167.0(3) . .
N1 N2 Zn1 N5 3.4(3) . .
N3 N2 Zn1 O1 -75.7(3) . .
N1 N2 Zn1 O1 94.8(2) . .
N3 N2 Zn1 O2 105.0(3) . .
N1 N2 Zn1 O2 -84.5(2) . .
C5 N5 Zn1 N7 -176.8(2) . .
C6 N5 Zn1 N7 12.6(3) . .
C5 N5 Zn1 N2 4.6(3) . .
C6 N5 Zn1 N2 -166.1(2) . .
C5 N5 Zn1 O1 -84.3(2) . .
C6 N5 Zn1 O1 105.0(2) . .
C5 N5 Zn1 O2 92.8(3) . .
C6 N5 Zn1 O2 -77.9(2) . .
